data_4076080
loop_
_publ_author_name
'Doherty, Simon'
'Goodrich, Peter'
'Hardacre, Christopher'
'Luo, He&#x2212;Kuan'
'Nieuwenhuyzen, Mark'
'Rath, Rakesh K.'

_publ_section_title
;
 Lewis Acid Platinum Complexes of Conformationally Flexible NUPHOS
 Diphosphines:&#x00A0; Highly Efficient Catalysts for the
 Carbonyl&#x2212;Ene Reaction
;
_journal_issue 24
_journal_name_full Organometallics
_journal_page_first 5945
_journal_paper_doi 10.1021/om0505716
_journal_volume 24
_journal_year 2005
_chemical_formula_sum 'C36.5 H39 Cl3 P2 Pt'
_chemical_formula_weight 841.06
_chemical_name_systematic
; 
 ? 
;
_space_group_IT_number 14
_symmetry_cell_setting monoclinic
_symmetry_space_group_name_Hall '-P 2yn'
_symmetry_space_group_name_H-M 'P 1 21/n 1'
_atom_sites_solution_hydrogens geom
_atom_sites_solution_primary direct
_atom_sites_solution_secondary difmap
_audit_creation_method SHELXL-97
_cell_angle_alpha 90.00
_cell_angle_beta 100.15(2)
_cell_angle_gamma 90.00
_cell_formula_units_Z 4
_cell_length_a 14.289(5)
_cell_length_b 13.482(5)
_cell_length_c 19.369(8)
_cell_measurement_reflns_used 17
_cell_measurement_temperature 293(2)
_cell_measurement_theta_max 14.23
_cell_measurement_theta_min 0.95
_cell_volume 3673(2)
_computing_cell_refinement 'Bruker XSCANS'
_computing_data_collection 'Bruker XSCANS'
_computing_data_reduction 'Bruker SHELXTL'
_computing_molecular_graphics 'Bruker SHELXTL'
_computing_publication_material 'Bruker SHELXTL'
_computing_structure_refinement 'SHELXL-97 (Sheldrick, 1997)'
_computing_structure_solution 'SHELXS-97 (Sheldrick, 1990)'
_diffrn_ambient_temperature 293(2)
_diffrn_measured_fraction_theta_full 0.988
_diffrn_measured_fraction_theta_max 0.988
_diffrn_measurement_device_type 'Bruker P4'
_diffrn_measurement_method '\w scans'
_diffrn_radiation_monochromator graphite
_diffrn_radiation_source 'fine-focus sealed tube'
_diffrn_radiation_type CuK\a
_diffrn_radiation_wavelength 1.54178
_diffrn_reflns_av_R_equivalents 0.0510
_diffrn_reflns_av_sigmaI/netI 0.0341
_diffrn_reflns_limit_h_max 15
_diffrn_reflns_limit_h_min -15
_diffrn_reflns_limit_k_max 6
_diffrn_reflns_limit_k_min -14
_diffrn_reflns_limit_l_max 20
_diffrn_reflns_limit_l_min -21
_diffrn_reflns_number 5381
_diffrn_reflns_theta_full 57.50
_diffrn_reflns_theta_max 57.50
_diffrn_reflns_theta_min 3.56
_diffrn_standards_decay_% 2%
_diffrn_standards_interval_count 97
_diffrn_standards_number 3
_exptl_absorpt_coefficient_mu 10.149
_exptl_absorpt_correction_T_max 0.5478
_exptl_absorpt_correction_T_min 0.0880
_exptl_absorpt_correction_type empirical
_exptl_absorpt_process_details XPREP
_exptl_crystal_colour orange
_exptl_crystal_density_diffrn 1.521
_exptl_crystal_density_method 'not measured'
_exptl_crystal_description plate
_exptl_crystal_F_000 1668
_exptl_crystal_size_max 0.45
_exptl_crystal_size_mid 0.34
_exptl_crystal_size_min 0.24
_refine_diff_density_max 1.828
_refine_diff_density_min -1.346
_refine_diff_density_rms 0.206
_refine_ls_extinction_coef 0.00119(10)
_refine_ls_extinction_expression Fc^*^=kFc[1+0.001xFc^2^\l^3^/sin(2\q)]^-1/4^
_refine_ls_extinction_method SHELXL
_refine_ls_goodness_of_fit_ref 1.127
_refine_ls_hydrogen_treatment calc
_refine_ls_matrix_type full
_refine_ls_number_parameters 398
_refine_ls_number_reflns 4973
_refine_ls_number_restraints 0
_refine_ls_restrained_S_all 1.127
_refine_ls_R_factor_all 0.0685
_refine_ls_R_factor_gt 0.0587
_refine_ls_shift/su_max 0.010
_refine_ls_shift/su_mean 0.000
_refine_ls_structure_factor_coef Fsqd
_refine_ls_weighting_details 'calc w=1/[\s^2^(Fo^2^)+(0.1098P)^2^+8.3130P] where P=(Fo^2^+2Fc^2^)/3'
_refine_ls_weighting_scheme calc
_refine_ls_wR_factor_gt 0.1582
_refine_ls_wR_factor_ref 0.1675
_reflns_number_gt 4235
_reflns_number_total 4973
_reflns_threshold_expression >2sigma(I)
_cod_data_source_file om0505716si20050708_093446.cif
_cod_data_source_block 3c
_cod_depositor_comments
;
The following automatic conversions were performed:

'_symmetry_cell_setting' value 'Monoclinic' changed to 'monoclinic'
according to /home/saulius/struct/CIF-dictionaries/cif_core.dic
dictionary named 'cif_core.dic' version 2.4.1 from 2010-06-29.

Automatic conversion script
Id: cif_fix_values 1715 2011-07-08 13:25:40Z adriana 
;
_cod_original_sg_symbol_H-M P2(1)/n
_cod_original_formula_sum 'C36.50 H39 Cl3 P2 Pt'
_cod_database_code 4076080

loop_
_symmetry_equiv_pos_as_xyz
'x, y, z'
'-x+1/2, y+1/2, -z+1/2'
'-x, -y, -z'
'x-1/2, -y-1/2, z-1/2'

loop_
_atom_site_label
_atom_site_type_symbol
_atom_site_fract_x
_atom_site_fract_y
_atom_site_fract_z
_atom_site_U_iso_or_equiv
_atom_site_adp_type
_atom_site_occupancy
_atom_site_symmetry_multiplicity
_atom_site_calc_flag
_atom_site_refinement_flags
Pt1 Pt 0.92705(3) 1.17947(3) 0.300069(19) 0.0381(2) Uani 1 1 d .
Cl1 Cl 0.9487(2) 1.2324(3) 0.41678(14) 0.0758(9) Uani 1 1 d .
Cl2 Cl 0.8127(2) 1.0674(2) 0.32718(15) 0.0604(7) Uani 1 1 d .
P1 P 0.91696(17) 1.11172(18) 0.19413(13) 0.0403(6) Uani 1 1 d .
C11A C 0.8939(8) 0.9791(8) 0.1971(6) 0.059(3) Uani 1 1 d .
C12A C 0.9488(9) 0.9243(8) 0.2519(7) 0.067(3) Uani 1 1 d .
H12A H 0.9952 0.9565 0.2837 0.081 Uiso 1 1 calc R
C13A C 0.9345(13) 0.8227(10) 0.2590(11) 0.093(5) Uani 1 1 d .
H13A H 0.9713 0.7867 0.2948 0.112 Uiso 1 1 calc R
C14A C 0.8658(13) 0.7781(11) 0.2123(12) 0.095(6) Uani 1 1 d .
H14A H 0.8555 0.7106 0.2176 0.114 Uiso 1 1 calc R
C15A C 0.8091(13) 0.8279(11) 0.1565(11) 0.100(7) Uani 1 1 d .
H15A H 0.7624 0.7947 0.1255 0.120 Uiso 1 1 calc R
C16A C 0.8255(9) 0.9307(9) 0.1490(8) 0.078(4) Uani 1 1 d .
H16A H 0.7905 0.9658 0.1118 0.094 Uiso 1 1 calc R
C11B C 0.8232(8) 1.1598(8) 0.1275(6) 0.055(3) Uani 1 1 d .
C12B C 0.8145(9) 1.1312(11) 0.0580(6) 0.071(3) Uani 1 1 d .
H12B H 0.8566 1.0851 0.0449 0.085 Uiso 1 1 calc R
C13B C 0.7432(13) 1.1710(14) 0.0080(7) 0.100(6) Uani 1 1 d .
H13B H 0.7401 1.1536 -0.0388 0.120 Uiso 1 1 calc R
C14B C 0.6785(10) 1.2341(14) 0.0255(8) 0.085(4) Uani 1 1 d .
H14B H 0.6279 1.2562 -0.0079 0.103 Uiso 1 1 calc R
C15B C 0.6890(8) 1.2656(11) 0.0944(8) 0.078(4) Uani 1 1 d .
H15B H 0.6476 1.3133 0.1064 0.093 Uiso 1 1 calc R
C16B C 0.7602(7) 1.2277(8) 0.1463(6) 0.055(3) Uani 1 1 d .
H16B H 0.7650 1.2480 0.1927 0.066 Uiso 1 1 calc R
C2 C 1.0269(7) 1.1203(7) 0.1567(5) 0.046(2) Uani 1 1 d .
C21 C 1.0921(8) 1.0315(8) 0.1640(6) 0.055(3) Uani 1 1 d .
H21A H 1.1572 1.0545 0.1680 0.066 Uiso 1 1 calc R
H21B H 1.0869 0.9970 0.2072 0.066 Uiso 1 1 calc R
C22 C 1.0716(11) 0.9590(10) 0.1039(8) 0.084(4) Uani 1 1 d .
H22A H 1.1156 0.9047 0.1122 0.126 Uiso 1 1 calc R
H22B H 1.0784 0.9918 0.0611 0.126 Uiso 1 1 calc R
H22C H 1.0079 0.9345 0.1002 0.126 Uiso 1 1 calc R
C3 C 1.0493(8) 1.2039(8) 0.1260(5) 0.052(3) Uani 1 1 d .
C31 C 1.1347(11) 1.2111(11) 0.0876(7) 0.079(4) Uani 1 1 d .
H31A H 1.1640 1.1465 0.0855 0.095 Uiso 1 1 calc R
H31B H 1.1819 1.2565 0.1120 0.095 Uiso 1 1 calc R
C32 C 1.0955(18) 1.2501(16) 0.0118(9) 0.132(8) Uani 1 1 d .
H32A H 1.1490 1.2666 -0.0106 0.158 Uiso 1 1 calc R
H32B H 1.0607 1.1968 -0.0149 0.158 Uiso 1 1 calc R
C4 C 0.9920(9) 1.2971(8) 0.1243(6) 0.057(3) Uani 1 1 d .
C41 C 0.9573(12) 1.3368(10) 0.0495(7) 0.083(4) Uani 1 1 d .
H41A H 0.9057 1.2954 0.0263 0.099 Uiso 1 1 calc R
H41B H 0.9329 1.4035 0.0523 0.099 Uiso 1 1 calc R
C42 C 1.0322(19) 1.3381(19) 0.0082(10) 0.157(10) Uani 1 1 d .
H42A H 1.0717 1.3956 0.0222 0.189 Uiso 1 1 calc R
H42B H 1.0030 1.3477 -0.0405 0.189 Uiso 1 1 calc R
C5 C 0.9758(7) 1.3456(7) 0.1811(6) 0.047(2) Uani 1 1 d .
C51 C 0.9123(10) 1.4363(8) 0.1748(7) 0.070(3) Uani 1 1 d .
H51A H 0.8792 1.4385 0.2144 0.084 Uiso 1 1 calc R
H51B H 0.8650 1.4314 0.1323 0.084 Uiso 1 1 calc R
C52 C 0.9689(12) 1.5309(9) 0.1728(10) 0.103(5) Uani 1 1 d .
H52A H 0.9267 1.5868 0.1684 0.154 Uiso 1 1 calc R
H52B H 1.0013 1.5292 0.1334 0.154 Uiso 1 1 calc R
H52C H 1.0146 1.5368 0.2153 0.154 Uiso 1 1 calc R
P6 P 1.01935(17) 1.30062(18) 0.26999(13) 0.0398(6) Uani 1 1 d .
C61A C 1.1446(7) 1.2677(7) 0.2767(5) 0.043(2) Uani 1 1 d .
C62A C 1.1812(8) 1.1913(8) 0.3178(7) 0.062(3) Uani 1 1 d .
H62A H 1.1414 1.1538 0.3407 0.075 Uiso 1 1 calc R
C63A C 1.2763(10) 1.1679(11) 0.3263(9) 0.090(5) Uani 1 1 d .
H63A H 1.3005 1.1153 0.3551 0.108 Uiso 1 1 calc R
C64A C 1.3351(10) 1.2223(12) 0.2924(10) 0.092(5) Uani 1 1 d .
H64A H 1.3996 1.2076 0.2984 0.110 Uiso 1 1 calc R
C65A C 1.2992(9) 1.2962(10) 0.2507(8) 0.073(4) Uani 1 1 d .
H65A H 1.3392 1.3315 0.2266 0.087 Uiso 1 1 calc R
C66A C 1.2045(9) 1.3224(8) 0.2419(7) 0.058(3) Uani 1 1 d .
H66A H 1.1813 1.3755 0.2133 0.069 Uiso 1 1 calc R
C61B C 1.0226(7) 1.4112(7) 0.3248(5) 0.048(2) Uani 1 1 d .
C62B C 0.9402(8) 1.4462(9) 0.3409(8) 0.070(3) Uani 1 1 d .
H62B H 0.8830 1.4158 0.3218 0.084 Uiso 1 1 calc R
C63B C 0.9397(12) 1.5287(11) 0.3863(11) 0.113(7) Uani 1 1 d .
H63B H 0.8836 1.5497 0.3997 0.136 Uiso 1 1 calc R
C64B C 1.0228(11) 1.5762(11) 0.4096(9) 0.098(5) Uani 1 1 d .
H64B H 1.0235 1.6297 0.4400 0.117 Uiso 1 1 calc R
C65B C 1.1041(10) 1.5478(10) 0.3899(8) 0.085(4) Uani 1 1 d .
H65B H 1.1596 1.5840 0.4040 0.102 Uiso 1 1 calc R
C66B C 1.1049(8) 1.4624(8) 0.3475(6) 0.060(3) Uani 1 1 d .
H66B H 1.1615 1.4410 0.3350 0.072 Uiso 1 1 calc R
C1S C 0.865(2) 1.045(2) 0.5186(12) 0.094(11) Uani 0.50 1 d P
H1SA H 0.9121 0.9928 0.5204 0.112 Uiso 0.50 1 calc PR
H1SB H 0.8614 1.0793 0.4742 0.112 Uiso 0.50 1 calc PR
Cl2S Cl 0.7595(6) 0.9936(7) 0.5218(5) 0.116(3) Uani 0.50 1 d P
Cl1S Cl 0.9005(13) 1.1248(14) 0.5836(4) 0.226(9) Uani 0.50 1 d P

loop_
_atom_site_aniso_label
_atom_site_aniso_U_11
_atom_site_aniso_U_22
_atom_site_aniso_U_33
_atom_site_aniso_U_23
_atom_site_aniso_U_13
_atom_site_aniso_U_12
Pt1 0.0421(3) 0.0385(3) 0.0337(3) 0.00163(16) 0.00665(19) -0.00307(16)
Cl1 0.097(2) 0.089(2) 0.0385(14) -0.0149(15) 0.0050(14) -0.0274(18)
Cl2 0.0747(18) 0.0534(15) 0.0597(16) -0.0020(13) 0.0298(14) -0.0188(13)
P1 0.0456(14) 0.0379(13) 0.0371(12) -0.0020(11) 0.0066(10) -0.0017(10)
C11A 0.064(7) 0.044(6) 0.076(8) -0.024(6) 0.038(6) -0.014(5)
C12A 0.085(9) 0.036(6) 0.089(9) 0.010(6) 0.035(7) 0.004(6)
C13A 0.108(13) 0.054(9) 0.128(15) 0.009(8) 0.047(12) 0.006(8)
C14A 0.087(11) 0.058(9) 0.158(18) -0.019(11) 0.071(12) 0.003(8)
C15A 0.085(11) 0.085(11) 0.148(17) -0.064(11) 0.071(12) -0.035(9)
C16A 0.072(8) 0.060(8) 0.113(11) -0.043(8) 0.044(8) -0.014(6)
C11B 0.053(6) 0.062(7) 0.049(6) -0.002(5) 0.010(5) -0.003(5)
C12B 0.071(8) 0.091(9) 0.044(6) -0.011(7) -0.005(6) -0.009(7)
C13B 0.103(13) 0.152(17) 0.037(7) -0.002(8) -0.011(8) -0.027(11)
C14B 0.058(8) 0.124(13) 0.065(9) 0.028(9) -0.014(7) -0.011(8)
C15B 0.048(7) 0.092(10) 0.093(11) 0.024(9) 0.009(7) 0.005(7)
C16B 0.053(6) 0.062(7) 0.048(6) 0.006(5) 0.006(5) 0.001(5)
C2 0.054(6) 0.047(6) 0.040(5) -0.010(5) 0.014(5) -0.003(5)
C21 0.059(6) 0.054(6) 0.057(6) -0.004(5) 0.019(5) 0.006(5)
C22 0.091(10) 0.076(9) 0.089(10) -0.025(8) 0.030(8) 0.008(8)
C3 0.054(6) 0.066(7) 0.037(5) -0.005(5) 0.014(5) -0.014(5)
C31 0.102(11) 0.085(9) 0.060(8) -0.015(7) 0.042(7) -0.036(8)
C32 0.21(2) 0.134(16) 0.071(11) -0.005(11) 0.078(14) -0.012(16)
C4 0.074(8) 0.048(6) 0.045(6) 0.017(5) 0.003(6) -0.014(6)
C41 0.116(12) 0.077(9) 0.050(7) 0.019(6) 0.000(7) -0.019(8)
C42 0.20(3) 0.22(3) 0.067(11) 0.065(14) 0.056(14) 0.05(2)
C5 0.051(6) 0.038(5) 0.049(6) 0.006(5) 0.006(5) -0.001(4)
C51 0.085(9) 0.047(7) 0.074(8) 0.006(6) -0.001(7) 0.015(6)
C52 0.120(13) 0.046(7) 0.137(15) 0.021(9) 0.011(11) 0.008(8)
P6 0.0387(13) 0.0384(13) 0.0423(14) 0.0000(11) 0.0073(10) -0.0021(10)
C61A 0.040(5) 0.042(6) 0.045(5) -0.006(5) 0.006(4) -0.002(4)
C62A 0.049(7) 0.064(7) 0.072(8) 0.007(6) 0.007(6) 0.000(5)
C63A 0.051(8) 0.101(11) 0.115(13) 0.021(9) 0.010(8) 0.024(7)
C64A 0.052(8) 0.083(10) 0.141(15) 0.005(11) 0.020(9) 0.011(7)
C65A 0.055(8) 0.076(9) 0.093(10) -0.013(8) 0.028(7) -0.018(7)
C66A 0.058(7) 0.055(7) 0.062(7) -0.001(5) 0.015(6) -0.003(5)
C61B 0.055(6) 0.035(5) 0.054(6) -0.005(5) 0.008(5) -0.005(5)
C62B 0.052(7) 0.065(8) 0.099(10) -0.021(7) 0.027(7) 0.002(6)
C63B 0.087(11) 0.075(10) 0.19(2) -0.060(11) 0.063(12) -0.007(8)
C64B 0.083(10) 0.086(10) 0.131(14) -0.059(10) 0.036(10) -0.001(8)
C65B 0.077(9) 0.067(8) 0.107(11) -0.034(8) 0.006(8) -0.014(7)
C66B 0.055(6) 0.058(7) 0.068(7) -0.017(6) 0.011(5) -0.002(5)
C1S 0.13(3) 0.11(2) 0.048(14) -0.028(15) 0.057(16) -0.08(2)
Cl2S 0.094(6) 0.129(7) 0.125(7) 0.020(6) 0.023(5) -0.037(5)
Cl1S 0.320(19) 0.301(18) 0.043(4) -0.001(7) -0.007(7) -0.196(17)

loop_
_atom_type_symbol
_atom_type_description
_atom_type_scat_dispersion_real
_atom_type_scat_dispersion_imag
_atom_type_scat_source
C C 0.0181 0.0091 'International Tables Vol C Tables 4.2.6.8 and 6.1.1.4'
H H 0.0000 0.0000 'International Tables Vol C Tables 4.2.6.8 and 6.1.1.4'
P P 0.2955 0.4335 'International Tables Vol C Tables 4.2.6.8 and 6.1.1.4'
Pt Pt -4.5932 6.9264 'International Tables Vol C Tables 4.2.6.8 and 6.1.1.4'
Cl Cl 0.3639 0.7018 'International Tables Vol C Tables 4.2.6.8 and 6.1.1.4'

loop_
_geom_angle_atom_site_label_1
_geom_angle_atom_site_label_2
_geom_angle_atom_site_label_3
_geom_angle
P1 Pt1 P6 90.28(9)
P1 Pt1 Cl1 172.63(11)
P6 Pt1 Cl1 92.58(11)
P1 Pt1 Cl2 90.43(9)
P6 Pt1 Cl2 172.16(10)
Cl1 Pt1 Cl2 87.66(11)
C11B P1 C11A 105.0(6)
C11B P1 C2 105.8(5)
C11A P1 C2 104.2(5)
C11B P1 Pt1 115.5(4)
C11A P1 Pt1 110.9(4)
C2 P1 Pt1 114.5(3)
C16A C11A C12A 119.4(11)
C16A C11A P1 123.3(11)
C12A C11A P1 117.3(9)
C13A C12A C11A 121.1(15)
C14A C13A C12A 118.2(17)
C13A C14A C15A 123.6(15)
C14A C15A C16A 117.6(16)
C11A C16A C15A 120.0(17)
C16B C11B C12B 119.4(11)
C16B C11B P1 119.1(8)
C12B C11B P1 121.5(10)
C13B C12B C11B 120.1(14)
C14B C13B C12B 121.6(14)
C13B C14B C15B 118.4(13)
C14B C15B C16B 121.6(14)
C11B C16B C15B 118.7(12)
C3 C2 C21 121.2(10)
C3 C2 P1 120.9(8)
C21 C2 P1 117.9(7)
C22 C21 C2 114.1(10)
C2 C3 C4 123.0(10)
C2 C3 C31 122.7(11)
C4 C3 C31 114.3(10)
C3 C31 C32 106.9(13)
C42 C32 C31 115.2(14)
C5 C4 C3 124.5(10)
C5 C4 C41 122.1(11)
C3 C4 C41 113.4(11)
C42 C41 C4 112.2(14)
C41 C42 C32 117.9(17)
C4 C5 C51 121.2(10)
C4 C5 P6 122.3(8)
C51 C5 P6 116.3(8)
C5 C51 C52 111.5(11)
C61A P6 C61B 103.5(5)
C61A P6 C5 108.3(5)
C61B P6 C5 104.3(5)
C61A P6 Pt1 114.7(3)
C61B P6 Pt1 113.6(3)
C5 P6 Pt1 111.6(3)
C62A C61A C66A 118.9(10)
C62A C61A P6 120.0(8)
C66A C61A P6 121.1(8)
C61A C62A C63A 121.2(12)
C64A C63A C62A 119.8(14)
C65A C64A C63A 119.4(13)
C64A C65A C66A 122.1(13)
C65A C66A C61A 118.6(12)
C62B C61B C66B 118.9(10)
C62B C61B P6 118.9(8)
C66B C61B P6 122.0(8)
C61B C62B C63B 121.0(12)
C64B C63B C62B 118.5(13)
C65B C64B C63B 121.5(13)
C64B C65B C66B 119.5(13)
C61B C66B C65B 120.2(11)
Cl1S C1S Cl2S 113.4(15)

loop_
_geom_bond_atom_site_label_1
_geom_bond_atom_site_label_2
_geom_bond_distance
Pt1 P1 2.227(3)
Pt1 P6 2.240(3)
Pt1 Cl1 2.339(3)
Pt1 Cl2 2.351(3)
P1 C11B 1.808(12)
P1 C11A 1.821(11)
P1 C2 1.846(10)
C11A C16A 1.389(17)
C11A C12A 1.410(18)
C12A C13A 1.395(16)
C13A C14A 1.35(2)
C14A C15A 1.40(2)
C15A C16A 1.418(19)
C11B C16B 1.378(16)
C11B C12B 1.386(16)
C12B C13B 1.38(2)
C13B C14B 1.34(2)
C14B C15B 1.38(2)
C15B C16B 1.395(16)
C2 C3 1.339(14)
C2 C21 1.509(14)
C21 C22 1.508(16)
C3 C4 1.498(16)
C3 C31 1.539(16)
C31 C32 1.57(2)
C32 C42 1.49(3)
C4 C5 1.334(16)
C4 C41 1.541(16)
C41 C42 1.44(3)
C5 C51 1.515(15)
C5 P6 1.829(11)
C51 C52 1.515(18)
P6 C61A 1.826(10)
P6 C61B 1.827(10)
C61A C62A 1.349(15)
C61A C66A 1.391(15)
C62A C63A 1.376(17)
C63A C64A 1.37(2)
C64A C65A 1.33(2)
C65A C66A 1.379(17)
C61B C62B 1.355(15)
C61B C66B 1.367(15)
C62B C63B 1.419(18)
C63B C64B 1.35(2)
C64B C65B 1.341(19)
C65B C66B 1.416(16)
C1S Cl1S 1.67(3)
C1S Cl2S 1.67(3)

loop_
_geom_torsion_atom_site_label_1
_geom_torsion_atom_site_label_2
_geom_torsion_atom_site_label_3
_geom_torsion_atom_site_label_4
_geom_torsion
P6 Pt1 P1 C11B -86.7(4)
Cl1 Pt1 P1 C11B 160.5(8)
Cl2 Pt1 P1 C11B 85.5(4)
P6 Pt1 P1 C11A 154.1(4)
Cl1 Pt1 P1 C11A 41.3(9)
Cl2 Pt1 P1 C11A -33.7(4)
P6 Pt1 P1 C2 36.6(4)
Cl1 Pt1 P1 C2 -76.2(9)
Cl2 Pt1 P1 C2 -151.2(4)
C11B P1 C11A C16A 8.3(11)
C2 P1 C11A C16A -102.7(10)
Pt1 P1 C11A C16A 133.7(9)
C11B P1 C11A C12A -171.2(9)
C2 P1 C11A C12A 77.8(9)
Pt1 P1 C11A C12A -45.9(9)
C16A C11A C12A C13A -0.9(18)
P1 C11A C12A C13A 178.7(11)
C11A C12A C13A C14A -1(2)
C12A C13A C14A C15A 1(2)
C13A C14A C15A C16A 0(2)
C12A C11A C16A C15A 2.2(17)
P1 C11A C16A C15A -177.4(9)
C14A C15A C16A C11A -1.8(19)
C11A P1 C11B C16B 117.4(9)
C2 P1 C11B C16B -132.7(9)
Pt1 P1 C11B C16B -5.0(11)
C11A P1 C11B C12B -63.8(11)
C2 P1 C11B C12B 46.0(11)
Pt1 P1 C11B C12B 173.8(9)
C16B C11B C12B C13B 0(2)
P1 C11B C12B C13B -178.5(11)
C11B C12B C13B C14B -3(2)
C12B C13B C14B C15B 5(3)
C13B C14B C15B C16B -5(2)
C12B C11B C16B C15B 0.2(17)
P1 C11B C16B C15B 179.0(9)
C14B C15B C16B C11B 2(2)
C11B P1 C2 C3 48.0(10)
C11A P1 C2 C3 158.4(9)
Pt1 P1 C2 C3 -80.3(9)
C11B P1 C2 C21 -134.1(8)
C11A P1 C2 C21 -23.7(9)
Pt1 P1 C2 C21 97.6(7)
C3 C2 C21 C22 -91.5(13)
P1 C2 C21 C22 90.6(11)
C21 C2 C3 C4 -173.4(10)
P1 C2 C3 C4 4.4(14)
C21 C2 C3 C31 8.5(16)
P1 C2 C3 C31 -173.7(9)
C2 C3 C31 C32 125.4(13)
C4 C3 C31 C32 -52.8(14)
C3 C31 C32 C42 48(2)
C2 C3 C4 C5 59.5(16)
C31 C3 C4 C5 -122.3(13)
C2 C3 C4 C41 -124.0(12)
C31 C3 C4 C41 54.3(14)
C5 C4 C41 C42 129.9(17)
C3 C4 C41 C42 -46.8(18)
C4 C41 C42 C32 44(3)
C31 C32 C42 C41 -47(3)
C3 C4 C5 C51 -176.4(10)
C41 C4 C5 C51 7.3(18)
C3 C4 C5 P6 -2.1(16)
C41 C4 C5 P6 -178.4(9)
C4 C5 C51 C52 -92.2(15)
P6 C5 C51 C52 93.2(12)
C4 C5 P6 C61A 47.8(11)
C51 C5 P6 C61A -137.6(8)
C4 C5 P6 C61B 157.6(9)
C51 C5 P6 C61B -27.9(9)
C4 C5 P6 Pt1 -79.4(10)
C51 C5 P6 Pt1 95.1(8)
P1 Pt1 P6 C61A -81.6(4)
Cl1 Pt1 P6 C61A 91.6(4)
Cl2 Pt1 P6 C61A -176.8(7)
P1 Pt1 P6 C61B 159.7(4)
Cl1 Pt1 P6 C61B -27.1(4)
Cl2 Pt1 P6 C61B 64.5(8)
P1 Pt1 P6 C5 42.1(4)
Cl1 Pt1 P6 C5 -144.7(4)
Cl2 Pt1 P6 C5 -53.1(8)
C61B P6 C61A C62A 103.4(9)
C5 P6 C61A C62A -146.3(9)
Pt1 P6 C61A C62A -20.8(10)
C61B P6 C61A C66A -74.2(9)
C5 P6 C61A C66A 36.0(10)
Pt1 P6 C61A C66A 161.5(8)
C66A C61A C62A C63A 0.9(19)
P6 C61A C62A C63A -176.9(11)
C61A C62A C63A C64A 0(2)
C62A C63A C64A C65A -1(3)
C63A C64A C65A C66A 2(2)
C64A C65A C66A C61A -2(2)
C62A C61A C66A C65A 0.2(17)
P6 C61A C66A C65A 177.9(9)
C61A P6 C61B C62B -169.3(10)
C5 P6 C61B C62B 77.5(11)
Pt1 P6 C61B C62B -44.3(11)
C61A P6 C61B C66B 13.8(11)
C5 P6 C61B C66B -99.4(10)
Pt1 P6 C61B C66B 138.8(9)
C66B C61B C62B C63B -6(2)
P6 C61B C62B C63B 176.7(13)
C61B C62B C63B C64B 4(3)
C62B C63B C64B C65B 1(3)
C63B C64B C65B C66B -4(3)
C62B C61B C66B C65B 3.1(19)
P6 C61B C66B C65B 180.0(10)
C64B C65B C66B C61B 2(2)
